data_7058799
loop_
_publ_author_name
'Przychodze\'n, Witold'
'Chojnacki, Jaros\/law'
'Nierzwicki, \/Lukasz'

_publ_section_title
;
 Medium-sized cyclic bis(anisylphosphonothioyl)disulfanes and their
 corresponding cyclic sulfane-structures and most characteristic reactions
;
_journal_issue 38
_journal_name_full 'New Journal of Chemistry'
_journal_page_first 15413
_journal_paper_doi 10.1039/C9NJ03682B
_journal_volume 43
_journal_year 2019
_chemical_formula_moiety 'C18 H22 O4 P2 S3'
_chemical_formula_sum 'C18 H22 O4 P2 S3'
_chemical_formula_weight 460.47
_space_group_crystal_system triclinic
_space_group_IT_number 2
_space_group_name_Hall '-P 1'
_space_group_name_H-M_alt 'P -1'
_symmetry_space_group_name_Hall '-P 1'
_symmetry_space_group_name_H-M 'P -1'
_atom_sites_solution_hydrogens geom
_atom_sites_solution_primary direct
_atom_sites_solution_secondary difmap
_audit_creation_date 2019-08-20
_audit_creation_method
;
Olex2 1.2
(compiled 2018.05.29 svn.r3508 for OlexSys, GUI svn.r5506)
;
_audit_update_record
;
2019-08-26 deposited with the CCDC.    2019-08-27 downloaded from the CCDC.
;
_cell_angle_alpha 113.352(7)
_cell_angle_beta 104.434(7)
_cell_angle_gamma 93.127(6)
_cell_formula_units_Z 2
_cell_length_a 8.5551(6)
_cell_length_b 10.9717(8)
_cell_length_c 13.0957(10)
_cell_measurement_reflns_used 1794
_cell_measurement_temperature 293(2)
_cell_measurement_theta_max 28.72
_cell_measurement_theta_min 2.48
_cell_volume 1076.53(16)
_computing_cell_refinement 'CrysAlisPro, Agilent Technologies, Version 1.171.35.15 (release 03-08-2011 CrysAlis171 .NET)'
_computing_data_collection 'CrysAlisPro, Agilent Technologies, Version 1.171.35.15 (release 03-08-2011 CrysAlis171 .NET)'
_computing_data_reduction 'CrysAlisPro, Agilent Technologies, Version 1.171.35.15 (release 03-08-2011 CrysAlis171 .NET)'
_computing_molecular_graphics 'Olex2 (Dolomanov et al., 2009)'
_computing_publication_material 'Olex2 (Dolomanov et al., 2009)'
_computing_structure_refinement 'ShelXL (Sheldrick, 2015)'
_computing_structure_solution 'SHELXT (Sheldrick, 2015)'
_diffrn_ambient_temperature 293(2)
_diffrn_detector_area_resol_mean 8.19
_diffrn_measured_fraction_theta_full 0.997
_diffrn_measured_fraction_theta_max 0.998
_diffrn_measurement_device_type 'KM4CCD, Sapphire2, large Be window'
_diffrn_measurement_method '\w scans'
_diffrn_radiation_type MoK\a
_diffrn_radiation_wavelength 0.71073
_diffrn_reflns_av_R_equivalents 0.0918
_diffrn_reflns_av_unetI/netI 0.1351
_diffrn_reflns_Laue_measured_fraction_full 0.997
_diffrn_reflns_Laue_measured_fraction_max 0.998
_diffrn_reflns_limit_h_max 10
_diffrn_reflns_limit_h_min -10
_diffrn_reflns_limit_k_max 13
_diffrn_reflns_limit_k_min -12
_diffrn_reflns_limit_l_max 13
_diffrn_reflns_limit_l_min -15
_diffrn_reflns_number 6586
_diffrn_reflns_point_group_measured_fraction_full 0.997
_diffrn_reflns_point_group_measured_fraction_max 0.998
_diffrn_reflns_theta_full 25.242
_diffrn_reflns_theta_max 25.497
_diffrn_reflns_theta_min 2.496
_exptl_absorpt_coefficient_mu 0.514
_exptl_absorpt_correction_T_max 1
_exptl_absorpt_correction_T_min 0.551
_exptl_absorpt_correction_type multi-scan
_exptl_absorpt_process_details
'CrysAlisPro, Agilent Technologies, Version 1.171.35.15 (release 03-08-2011 CrysAlis171 .NET) Empirical absorption correction using spherical harmonics, implemented in SCALE3 ABSPACK scaling algorithm.'
_exptl_crystal_colour colourless
_exptl_crystal_colour_primary colourless
_exptl_crystal_density_diffrn 1.421
_exptl_crystal_density_method 'not measured'
_exptl_crystal_description plate
_exptl_crystal_F_000 480
_exptl_crystal_size_max 0.41
_exptl_crystal_size_mid 0.26
_exptl_crystal_size_min 0.02
_refine_diff_density_max 0.505
_refine_diff_density_min -0.584
_refine_diff_density_rms 0.086
_refine_ls_extinction_method none
_refine_ls_goodness_of_fit_ref 1.029
_refine_ls_hydrogen_treatment constr
_refine_ls_matrix_type full
_refine_ls_number_parameters 244
_refine_ls_number_reflns 3990
_refine_ls_number_restraints 0
_refine_ls_restrained_S_all 1.029
_refine_ls_R_factor_all 0.1288
_refine_ls_R_factor_gt 0.0641
_refine_ls_shift/su_max 0.000
_refine_ls_shift/su_mean 0.000
_refine_ls_structure_factor_coef Fsqd
_refine_ls_weighting_details 'w=1/[\s^2^(Fo^2^)+(0.0529P)^2^+1.1001P] where P=(Fo^2^+2Fc^2^)/3'
_refine_ls_weighting_scheme calc
_refine_ls_wR_factor_gt 0.1345
_refine_ls_wR_factor_ref 0.1800
_reflns_Friedel_coverage 0.000
_reflns_number_gt 2275
_reflns_number_total 3990
_reflns_threshold_expression 'I > 2\s(I)'
_cod_data_source_file c9nj03682b2.cif
_cod_data_source_block 3c_trans
_cod_depositor_comments 'Adding full bibliography for 7058796--7058807.cif.'
_cod_original_cell_volume 1076.52(15)
_cod_database_code 7058799
_shelx_shelxl_version_number 2018/3
_shelx_space_group_comment
;
The symmetry employed for this shelxl refinement is uniquely defined
by the following loop, which should always be used as a source of
symmetry information in preference to the above space-group names.
They are only intended as comments.
;
_shelx_estimated_absorpt_t_max 0.990
_shelx_estimated_absorpt_t_min 0.817
_olex2_refinement_description
;
1. Fixed Uiso
 At 1.2 times of:
  All C(H) groups, All C(H,H) groups
 At 1.5 times of:
  All C(H,H,H) groups
2.a Secondary CH2 refined with riding coordinates:
 C1(H1A,H1B), C2(H2A,H2B), C3(H3A,H3B), C4(H4A,H4B)
2.b Me refined with riding coordinates:
 C16(H16A,H16B,H16C), C26(H26A,H26B,H26C)
2.c Aromatic/amide H refined with riding coordinates:
 C11(H11), C12(H12), C14(H14), C15(H15), C21(H21), C22(H22), C24(H24), C25(H25)
;
_olex2_submission_special_instructions 'No special instructions were received'

loop_
_space_group_symop_operation_xyz
'x, y, z'
'-x, -y, -z'

loop_
_atom_site_label
_atom_site_type_symbol
_atom_site_fract_x
_atom_site_fract_y
_atom_site_fract_z
_atom_site_U_iso_or_equiv
_atom_site_adp_type
_atom_site_occupancy
_atom_site_site_symmetry_order
_atom_site_calc_flag
_atom_site_refinement_flags_posn
P1 P 0.96538(15) 0.48899(15) 0.25491(12) 0.0462(4) Uani 1 1 d .
P2 P 0.60154(15) 0.32095(14) 0.20938(12) 0.0443(4) Uani 1 1 d .
S1 S 0.84253(15) 0.38769(15) 0.32778(12) 0.0503(4) Uani 1 1 d .
S2 S 1.16573(16) 0.59573(17) 0.37239(14) 0.0648(5) Uani 1 1 d .
S3 S 0.58149(17) 0.20629(16) 0.05013(13) 0.0602(5) Uani 1 1 d .
O1 O 0.8364(4) 0.5672(3) 0.2079(3) 0.0447(9) Uani 1 1 d .
O2 O 0.5373(4) 0.4601(3) 0.2358(3) 0.0490(9) Uani 1 1 d .
O3 O 1.0465(4) 0.0920(4) -0.1862(3) 0.0636(11) Uani 1 1 d .
O4 O 0.2931(6) 0.0974(4) 0.4712(4) 0.0802(14) Uani 1 1 d .
C1 C 0.8012(6) 0.6918(5) 0.2870(5) 0.0534(15) Uani 1 1 d .
H1A H 0.895302 0.763100 0.318051 0.064 Uiso 1 1 calc R
H1B H 0.777742 0.679974 0.351603 0.064 Uiso 1 1 calc R
C2 C 0.6561(6) 0.7289(6) 0.2214(5) 0.0521(14) Uani 1 1 d .
H2A H 0.667154 0.710714 0.145029 0.062 Uiso 1 1 calc R
H2B H 0.660466 0.825267 0.261463 0.062 Uiso 1 1 calc R
C3 C 0.4863(6) 0.6581(6) 0.2048(5) 0.0591(16) Uani 1 1 d .
H3A H 0.467348 0.688215 0.280407 0.071 Uiso 1 1 calc R
H3B H 0.404962 0.687256 0.157222 0.071 Uiso 1 1 calc R
C4 C 0.4582(6) 0.5057(6) 0.1495(5) 0.0643(17) Uani 1 1 d .
H4A H 0.341691 0.470439 0.120721 0.077 Uiso 1 1 calc R
H4B H 0.503264 0.473432 0.084400 0.077 Uiso 1 1 calc R
C10 C 0.9887(5) 0.3687(5) 0.1222(4) 0.0423(12) Uani 1 1 d .
C11 C 0.9177(6) 0.3704(5) 0.0165(5) 0.0484(13) Uani 1 1 d .
H11 H 0.853418 0.435194 0.013088 0.058 Uiso 1 1 calc R
C12 C 0.9402(6) 0.2776(6) -0.0849(5) 0.0543(14) Uani 1 1 d .
H12 H 0.892454 0.281205 -0.155439 0.065 Uiso 1 1 calc R
C13 C 1.0339(6) 0.1790(6) -0.0814(5) 0.0492(14) Uani 1 1 d .
C14 C 1.1064(6) 0.1758(6) 0.0235(5) 0.0569(15) Uani 1 1 d .
H14 H 1.169679 0.110244 0.026297 0.068 Uiso 1 1 calc R
C15 C 1.0852(6) 0.2703(6) 0.1256(5) 0.0521(14) Uani 1 1 d .
H15 H 1.135336 0.268212 0.196476 0.063 Uiso 1 1 calc R
C16 C 1.1345(8) -0.0167(6) -0.1904(6) 0.084(2) Uani 1 1 d .
H16A H 1.133554 -0.069622 -0.269187 0.126 Uiso 1 1 calc R
H16B H 1.245625 0.019134 -0.142013 0.126 Uiso 1 1 calc R
H16C H 1.083160 -0.072492 -0.162877 0.126 Uiso 1 1 calc R
C20 C 0.5045(5) 0.2473(5) 0.2838(4) 0.0414(12) Uani 1 1 d .
C21 C 0.4601(7) 0.1111(6) 0.2437(5) 0.0583(16) Uani 1 1 d .
H21 H 0.479218 0.054141 0.175020 0.070 Uiso 1 1 calc R
C22 C 0.3876(6) 0.0557(6) 0.3021(5) 0.0589(16) Uani 1 1 d .
H22 H 0.358643 -0.037298 0.273295 0.071 Uiso 1 1 calc R
C23 C 0.3588(6) 0.1397(6) 0.4036(5) 0.0514(14) Uani 1 1 d .
C24 C 0.3970(8) 0.2762(6) 0.4420(6) 0.079(2) Uani 1 1 d .
H24 H 0.373755 0.333357 0.508923 0.094 Uiso 1 1 calc R
C25 C 0.4696(7) 0.3303(6) 0.3827(5) 0.0653(17) Uani 1 1 d .
H25 H 0.494959 0.423372 0.409851 0.078 Uiso 1 1 calc R
C26 C 0.2530(8) -0.0418(7) 0.4388(6) 0.083(2) Uani 1 1 d .
H26A H 0.208357 -0.055245 0.494653 0.124 Uiso 1 1 calc R
H26B H 0.173512 -0.083278 0.363294 0.124 Uiso 1 1 calc R
H26C H 0.349922 -0.081709 0.436351 0.124 Uiso 1 1 calc R

loop_
_atom_site_aniso_label
_atom_site_aniso_U_11
_atom_site_aniso_U_22
_atom_site_aniso_U_33
_atom_site_aniso_U_23
_atom_site_aniso_U_13
_atom_site_aniso_U_12
P1 0.0371(7) 0.0556(9) 0.0498(9) 0.0254(7) 0.0156(6) 0.0006(6)
P2 0.0395(7) 0.0503(9) 0.0474(8) 0.0229(7) 0.0177(6) 0.0016(6)
S1 0.0424(7) 0.0643(10) 0.0514(8) 0.0313(7) 0.0163(6) 0.0027(6)
S2 0.0420(8) 0.0793(12) 0.0643(10) 0.0273(9) 0.0098(7) -0.0074(7)
S3 0.0587(9) 0.0663(10) 0.0502(9) 0.0181(8) 0.0208(7) -0.0011(7)
O1 0.0426(19) 0.052(2) 0.048(2) 0.0251(18) 0.0209(15) 0.0100(16)
O2 0.057(2) 0.048(2) 0.057(2) 0.0314(18) 0.0260(17) 0.0145(17)
O3 0.070(3) 0.062(3) 0.066(3) 0.024(2) 0.034(2) 0.021(2)
O4 0.115(3) 0.064(3) 0.075(3) 0.035(2) 0.048(3) -0.012(2)
C1 0.045(3) 0.050(4) 0.062(4) 0.020(3) 0.019(3) -0.001(3)
C2 0.052(3) 0.048(3) 0.063(4) 0.027(3) 0.022(3) 0.006(3)
C3 0.044(3) 0.068(4) 0.080(4) 0.043(3) 0.022(3) 0.013(3)
C4 0.039(3) 0.080(5) 0.078(4) 0.046(4) 0.004(3) -0.002(3)
C10 0.033(2) 0.049(3) 0.047(3) 0.020(3) 0.017(2) 0.003(2)
C11 0.051(3) 0.057(4) 0.051(3) 0.031(3) 0.023(3) 0.016(3)
C12 0.053(3) 0.066(4) 0.054(4) 0.031(3) 0.023(3) 0.015(3)
C13 0.038(3) 0.054(4) 0.059(4) 0.024(3) 0.020(3) 0.000(2)
C14 0.048(3) 0.063(4) 0.072(4) 0.032(3) 0.031(3) 0.019(3)
C15 0.039(3) 0.067(4) 0.059(4) 0.036(3) 0.016(3) 0.009(3)
C16 0.108(5) 0.060(4) 0.105(6) 0.035(4) 0.062(5) 0.035(4)
C20 0.037(3) 0.050(3) 0.039(3) 0.019(3) 0.014(2) 0.005(2)
C21 0.069(4) 0.045(4) 0.068(4) 0.021(3) 0.040(3) 0.007(3)
C22 0.067(4) 0.043(3) 0.076(4) 0.029(3) 0.032(3) -0.001(3)
C23 0.056(3) 0.054(4) 0.050(3) 0.025(3) 0.022(3) -0.002(3)
C24 0.125(6) 0.053(4) 0.062(4) 0.013(3) 0.058(4) -0.004(4)
C25 0.105(5) 0.037(3) 0.057(4) 0.018(3) 0.037(3) -0.012(3)
C26 0.090(5) 0.085(5) 0.083(5) 0.053(4) 0.019(4) -0.018(4)

loop_
_atom_type_symbol
_atom_type_description
_atom_type_scat_dispersion_real
_atom_type_scat_dispersion_imag
_atom_type_scat_source
C C 0.0033 0.0016 'International Tables Vol C Tables 4.2.6.8 and 6.1.1.4'
H H 0.0000 0.0000 'International Tables Vol C Tables 4.2.6.8 and 6.1.1.4'
O O 0.0106 0.0060 'International Tables Vol C Tables 4.2.6.8 and 6.1.1.4'
P P 0.1023 0.0942 'International Tables Vol C Tables 4.2.6.8 and 6.1.1.4'
S S 0.1246 0.1234 'International Tables Vol C Tables 4.2.6.8 and 6.1.1.4'

loop_
_geom_angle_atom_site_label_1
_geom_angle_atom_site_label_2
_geom_angle_atom_site_label_3
_geom_angle
S2 P1 S1 107.63(9)
O1 P1 S1 105.46(13)
O1 P1 S2 117.14(15)
O1 P1 C10 101.2(2)
C10 P1 S1 109.08(18)
C10 P1 S2 115.66(16)
S3 P2 S1 116.83(8)
O2 P2 S1 100.78(15)
O2 P2 S3 117.54(16)
O2 P2 C20 103.6(2)
C20 P2 S1 99.51(16)
C20 P2 S3 115.90(18)
P1 S1 P2 103.01(8)
C1 O1 P1 120.9(3)
C4 O2 P2 125.6(4)
C13 O3 C16 118.5(5)
C23 O4 C26 119.4(5)
O1 C1 H1A 110.0
O1 C1 H1B 110.0
O1 C1 C2 108.6(4)
H1A C1 H1B 108.4
C2 C1 H1A 110.0
C2 C1 H1B 110.0
C1 C2 H2A 108.0
C1 C2 H2B 108.0
C1 C2 C3 117.1(5)
H2A C2 H2B 107.3
C3 C2 H2A 108.0
C3 C2 H2B 108.0
C2 C3 H3A 108.3
C2 C3 H3B 108.3
H3A C3 H3B 107.4
C4 C3 C2 116.1(5)
C4 C3 H3A 108.3
C4 C3 H3B 108.3
O2 C4 C3 108.9(5)
O2 C4 H4A 109.9
O2 C4 H4B 109.9
C3 C4 H4A 109.9
C3 C4 H4B 109.9
H4A C4 H4B 108.3
C11 C10 P1 122.3(4)
C11 C10 C15 118.6(5)
C15 C10 P1 119.2(4)
C10 C11 H11 119.4
C10 C11 C12 121.2(5)
C12 C11 H11 119.4
C11 C12 H12 119.9
C11 C12 C13 120.1(5)
C13 C12 H12 119.9
O3 C13 C12 115.3(5)
O3 C13 C14 125.1(5)
C14 C13 C12 119.6(5)
C13 C14 H14 119.9
C13 C14 C15 120.2(5)
C15 C14 H14 119.9
C10 C15 H15 119.8
C14 C15 C10 120.4(5)
C14 C15 H15 119.8
O3 C16 H16A 109.5
O3 C16 H16B 109.5
O3 C16 H16C 109.5
H16A C16 H16B 109.5
H16A C16 H16C 109.5
H16B C16 H16C 109.5
C21 C20 P2 122.4(4)
C21 C20 C25 118.4(5)
C25 C20 P2 119.2(4)
C20 C21 H21 119.0
C20 C21 C22 121.9(5)
C22 C21 H21 119.0
C21 C22 H22 120.4
C23 C22 C21 119.2(5)
C23 C22 H22 120.4
O4 C23 C22 124.8(5)
O4 C23 C24 115.8(5)
C24 C23 C22 119.4(5)
C23 C24 H24 119.6
C23 C24 C25 120.8(6)
C25 C24 H24 119.6
C20 C25 C24 120.2(5)
C20 C25 H25 119.9
C24 C25 H25 119.9
O4 C26 H26A 109.5
O4 C26 H26B 109.5
O4 C26 H26C 109.5
H26A C26 H26B 109.5
H26A C26 H26C 109.5
H26B C26 H26C 109.5

loop_
_geom_bond_atom_site_label_1
_geom_bond_atom_site_label_2
_geom_bond_distance
P1 S1 2.113(2)
P1 S2 1.9273(19)
P1 O1 1.586(4)
P1 C10 1.784(5)
P2 S1 2.1290(18)
P2 S3 1.918(2)
P2 O2 1.588(4)
P2 C20 1.802(5)
O1 C1 1.453(6)
O2 C4 1.445(6)
O3 C13 1.361(6)
O3 C16 1.435(7)
O4 C23 1.364(6)
O4 C26 1.410(7)
C1 H1A 0.9700
C1 H1B 0.9700
C1 C2 1.498(7)
C2 H2A 0.9700
C2 H2B 0.9700
C2 C3 1.532(7)
C3 H3A 0.9700
C3 H3B 0.9700
C3 C4 1.513(8)
C4 H4A 0.9700
C4 H4B 0.9700
C10 C11 1.375(7)
C10 C15 1.402(7)
C11 H11 0.9300
C11 C12 1.383(7)
C12 H12 0.9300
C12 C13 1.389(7)
C13 C14 1.376(8)
C14 H14 0.9300
C14 C15 1.392(7)
C15 H15 0.9300
C16 H16A 0.9600
C16 H16B 0.9600
C16 H16C 0.9600
C20 C21 1.367(7)
C20 C25 1.373(7)
C21 H21 0.9300
C21 C22 1.380(8)
C22 H22 0.9300
C22 C23 1.376(7)
C23 C24 1.368(8)
C24 H24 0.9300
C24 C25 1.381(8)
C25 H25 0.9300
C26 H26A 0.9600
C26 H26B 0.9600
C26 H26C 0.9600

loop_
_geom_torsion_atom_site_label_1
_geom_torsion_atom_site_label_2
_geom_torsion_atom_site_label_3
_geom_torsion_atom_site_label_4
_geom_torsion
P1 O1 C1 C2 -170.4(3)
P1 C10 C11 C12 178.8(4)
P1 C10 C15 C14 -179.6(4)
P2 O2 C4 C3 -154.0(4)
P2 C20 C21 C22 179.2(4)
P2 C20 C25 C24 -179.3(5)
S1 P1 O1 C1 77.5(3)
S1 P1 C10 C11 117.4(4)
S1 P1 C10 C15 -63.8(4)
S1 P2 O2 C4 131.0(4)
S1 P2 C20 C21 -108.4(4)
S1 P2 C20 C25 73.4(4)
S2 P1 O1 C1 -42.1(4)
S2 P1 C10 C11 -121.1(4)
S2 P1 C10 C15 57.6(4)
S3 P2 O2 C4 2.9(4)
S3 P2 C20 C21 17.8(5)
S3 P2 C20 C25 -160.4(4)
O1 P1 C10 C11 6.6(5)
O1 P1 C10 C15 -174.7(4)
O1 C1 C2 C3 81.4(6)
O2 P2 C20 C21 148.0(4)
O2 P2 C20 C25 -30.2(5)
O3 C13 C14 C15 179.9(5)
O4 C23 C24 C25 177.7(6)
C1 C2 C3 C4 -54.6(7)
C2 C3 C4 O2 77.3(6)
C10 P1 O1 C1 -168.8(3)
C10 C11 C12 C13 0.9(8)
C11 C10 C15 C14 -0.8(7)
C11 C12 C13 O3 179.3(5)
C11 C12 C13 C14 -1.1(8)
C12 C13 C14 C15 0.3(8)
C13 C14 C15 C10 0.6(8)
C15 C10 C11 C12 0.0(8)
C16 O3 C13 C12 -176.9(5)
C16 O3 C13 C14 3.5(8)
C20 P2 O2 C4 -126.4(4)
C20 C21 C22 C23 0.2(9)
C21 C20 C25 C24 2.5(9)
C21 C22 C23 O4 -177.8(5)
C21 C22 C23 C24 2.4(9)
C22 C23 C24 C25 -2.5(10)
C23 C24 C25 C20 0.0(10)
C25 C20 C21 C22 -2.6(9)
C26 O4 C23 C22 1.3(9)
C26 O4 C23 C24 -178.9(6)
